data_2300627
loop_
_publ_author_name
'Rohl\'i\<cek, Jan'
'Sko\<repov\'a, Eli\<ska'
'Babor, Martin'
'\<Cejka, Jan'

_publ_section_title
;
 <i>CrystalCMP</i>: an easy-to-use tool for fast comparison of molecular
 packing
;
_journal_coeditor_code KC5042
_journal_issue 6
_journal_name_full 'Journal of Applied Crystallography'
_journal_page_first 2172
_journal_page_last 2183
_journal_paper_doi 10.1107/S1600576716016058
_journal_volume 49
_journal_year 2016
_chemical_formula_moiety 'C32 H36.00 N2 O7 S1'
_chemical_formula_sum 'C32 H36 N2 O7 S'
_chemical_formula_weight 592.71
_space_group_IT_number 14
_symmetry_cell_setting monoclinic
_symmetry_space_group_name_Hall '-P 2ybc'
_symmetry_space_group_name_H-M 'P 1 21/c 1'
_atom_sites_solution_hydrogens difmap
_atom_sites_solution_primary direct
_cell_angle_alpha 90
_cell_angle_beta 113.360(3)
_cell_angle_gamma 90
_cell_formula_units_Z 4
_cell_length_a 14.2061(4)
_cell_length_b 12.6581(3)
_cell_length_c 17.5097(4)
_cell_measurement_reflns_used 5301
_cell_measurement_temperature 190
_cell_measurement_theta_max 70
_cell_measurement_theta_min 5
_cell_volume 2890.55(14)
_computing_cell_refinement 'CrysAlis, (Oxford Diffraction, 2002)'
_computing_data_collection 'Xcalibur, (Oxford Diffraction, 2002)'
_computing_data_reduction 'CrysAlis, (Oxford Diffraction, 2002)'
_computing_molecular_graphics 'CAMERON (Watkin et al., 1996)'
_computing_publication_material 'CRYSTALS (Betteridge et al., 2003)'
_computing_structure_refinement 'CRYSTALS (Betteridge et al., 2003)'
_computing_structure_solution 'SIR92 (Altomare et al., 1994)'
_diffrn_ambient_pressure 101
_diffrn_ambient_temperature 190
_diffrn_measured_fraction_theta_full 0.996
_diffrn_measured_fraction_theta_max 0.943
_diffrn_measurement_device Area
_diffrn_measurement_device_type 'Oxford Diffraction XCALIBUR'
_diffrn_measurement_method \w/2\q
_diffrn_radiation_monochromator graphite
_diffrn_radiation_type 'Cu K\a'
_diffrn_radiation_wavelength 1.54184
_diffrn_reflns_av_R_equivalents 0.044
_diffrn_reflns_limit_h_max 16
_diffrn_reflns_limit_h_min -16
_diffrn_reflns_limit_k_max 12
_diffrn_reflns_limit_k_min -14
_diffrn_reflns_limit_l_max 21
_diffrn_reflns_limit_l_min -18
_diffrn_reflns_number 12265
_diffrn_reflns_theta_full 62.349
_diffrn_reflns_theta_max 70.056
_diffrn_reflns_theta_min 4.446
_diffrn_standards_number 0
_exptl_absorpt_coefficient_mu 1.431
_exptl_absorpt_correction_T_max 0.87
_exptl_absorpt_correction_T_min 0.77
_exptl_absorpt_correction_type multi-scan
_exptl_absorpt_process_details 'CrysAlis, (Oxford Diffraction, 2002)'
_exptl_crystal_colour 'colour less'
_exptl_crystal_density_diffrn 1.362
_exptl_crystal_density_method 'not measured'
_exptl_crystal_description plate
_exptl_crystal_F_000 1256.000
_exptl_crystal_size_max 0.800
_exptl_crystal_size_mid 0.400
_exptl_crystal_size_min 0.100
_refine_diff_density_max 0.30
_refine_diff_density_min -0.38
_refine_ls_extinction_method None
_refine_ls_goodness_of_fit_ref 0.9347
_refine_ls_hydrogen_treatment mixed
_refine_ls_matrix_type full
_refine_ls_number_parameters 398
_refine_ls_number_reflns 5187
_refine_ls_number_restraints 52
_refine_ls_R_factor_all 0.0555
_refine_ls_R_factor_gt 0.0410
_refine_ls_shift/su_max 0.0006845
_refine_ls_shift/su_mean 0.0000462
_refine_ls_structure_factor_coef Fsqd
_refine_ls_weighting_details
;
 Method, part 1, Chebychev polynomial, (Watkin, 1994, Prince, 1982) 
 [weight] = 1.0/[A~0~*T~0~(x)+A~1~*T~1~(x) ... +A~n-1~]*T~n-1~(x)] 
 where A~i~ are the Chebychev coefficients listed below and x= Fcalc/Fmax 
 Method = Robust Weighting (Prince, 1982) 
 W = [weight] * [1-(deltaF/6*sigmaF)^2^]^2^ 
 A~i~ are: 
 283. 459. 279. 117. 26.8 
;
_refine_ls_weighting_scheme calc
_refine_ls_wR_factor_all 0.1125
_refine_ls_wR_factor_gt 0.0982
_refine_ls_wR_factor_ref 0.1125
_reflns_limit_h_max 15
_reflns_limit_h_min -16
_reflns_limit_k_max 14
_reflns_limit_k_min 0
_reflns_limit_l_max 21
_reflns_limit_l_min 0
_reflns_number_gt 4135
_reflns_number_total 5187
_reflns_threshold_expression I>2.0\s(I)
_oxford_diffrn_Wilson_B_factor 2.69
_oxford_diffrn_Wilson_scale 0.49
_oxford_refine_ls_r_factor_ref 0.0555
_oxford_refine_ls_scale 1.384(6)
_oxford_reflns_number_all 5187
_oxford_reflns_threshold_expression_ref I>-3.0\s(I)
_cod_data_source_file kc5042sup1.cif
_cod_data_source_block TR_SAC1
_cod_original_cell_volume 2890.53(14)
_cod_original_sg_symbol_H-M 'P 1 21/c 1 '
_cod_original_formula_sum 'C32 H36.00 N2 O7 S1'
_cod_database_code 2300627

loop_
_symmetry_equiv_pos_as_xyz
x,y,z
-x,-y,-z
-x,y+1/2,-z+1/2
x,-y+1/2,z+1/2

loop_
_atom_site_label
_atom_site_type_symbol
_atom_site_fract_x
_atom_site_fract_y
_atom_site_fract_z
_atom_site_U_iso_or_equiv
_atom_site_occupancy
_atom_site_adp_type
_atom_site_refinement_flags_posn
_atom_site_refinement_flags_occupancy
_atom_site_disorder_group
O13 O 0.86680(10) 0.18887(11) 0.45904(8) 0.0262 1.0000 Uani . . .
C14 C 0.85100(15) 0.12984(16) 0.39178(12) 0.0242 1.0000 Uani . . .
O15 O 0.91679(11) 0.10441(12) 0.36835(9) 0.0329 1.0000 Uani . . .
C16 C 0.73706(16) 0.09808(16) 0.34562(12) 0.0256 1.0000 Uani . . .
O17 O 0.73132(12) 0.01236(12) 0.29214(9) 0.0336 1.0000 Uani . . .
C18 C 0.69630(15) 0.05842(16) 0.40928(13) 0.0259 1.0000 Uani . . .
C19 C 0.65818(17) 0.12760(18) 0.45151(13) 0.0305 1.0000 Uani . . .
C20 C 0.62635(17) 0.09124(19) 0.51182(14) 0.0345 1.0000 Uani . . .
C21 C 0.63199(17) -0.01549(19) 0.53067(14) 0.0345 1.0000 Uani . . .
C22 C 0.66903(16) -0.08546(18) 0.48888(14) 0.0326 1.0000 Uani . . .
C23 C 0.70141(16) -0.04899(17) 0.42834(13) 0.0296 1.0000 Uani . . .
C24 C 0.67644(16) 0.19254(17) 0.29529(12) 0.0269 1.0000 Uani . . .
C25 C 0.57010(17) 0.1832(2) 0.25425(14) 0.0359 1.0000 Uani . . .
C26 C 0.51243(18) 0.2638(2) 0.20345(14) 0.0405 1.0000 Uani . . .
C27 C 0.56031(19) 0.3544(2) 0.19299(14) 0.0400 1.0000 Uani . . .
C28 C 0.66491(19) 0.3646(2) 0.23282(14) 0.0399 1.0000 Uani . . .
C29 C 0.72309(17) 0.28381(18) 0.28366(13) 0.0329 1.0000 Uani . . .
C30 C 0.97328(15) 0.22098(17) 0.50775(12) 0.0270 1.0000 Uani . . .
C31 C 0.97025(16) 0.32398(16) 0.55139(13) 0.0289 1.0000 Uani . . .
C32 C 0.96101(16) 0.31023(16) 0.63449(13) 0.0263 1.0000 Uani . . .
N33 N 1.04835(13) 0.23965(14) 0.69134(10) 0.0265 1.0000 Uani . . .
C34 C 1.15605(16) 0.2706(2) 0.70458(14) 0.0387 1.0000 Uani D . .
C37 C 1.05310(18) 0.24104(19) 0.77960(13) 0.0361 1.0000 Uani D . .
C38 C 1.01387(17) 0.13307(16) 0.64979(13) 0.0309 1.0000 Uani . . .
C39 C 1.02861(17) 0.13236(18) 0.56812(13) 0.0327 1.0000 Uani . . .
C40 C 0.90169(18) 0.12983(17) 0.63893(14) 0.0337 1.0000 Uani . . .
C41 C 0.86635(16) 0.24614(18) 0.62655(14) 0.0317 1.0000 Uani . . .
H171 H 0.7588 0.0314 0.2601 0.0510 1.0000 Uiso R . .
H191 H 0.6541 0.1992 0.4383 0.0374 1.0000 Uiso R . .
H201 H 0.5989 0.1387 0.5394 0.0416 1.0000 Uiso R . .
H211 H 0.6096 -0.0401 0.5713 0.0413 1.0000 Uiso R . .
H221 H 0.6726 -0.1576 0.5012 0.0409 1.0000 Uiso R . .
H231 H 0.7255 -0.0964 0.3987 0.0355 1.0000 Uiso R . .
H251 H 0.5378 0.1203 0.2611 0.0428 1.0000 Uiso R . .
H261 H 0.4404 0.2568 0.1755 0.0491 1.0000 Uiso R . .
H271 H 0.5216 0.4108 0.1586 0.0484 1.0000 Uiso R . .
H281 H 0.6978 0.4276 0.2253 0.0492 1.0000 Uiso R . .
H291 H 0.7955 0.2906 0.3103 0.0400 1.0000 Uiso R . .
H301 H 1.0052 0.2348 0.4680 0.0319 1.0000 Uiso R . .
H311 H 1.0320 0.3642 0.5588 0.0352 1.0000 Uiso R . .
H312 H 0.9109 0.3657 0.5151 0.0351 1.0000 Uiso R . .
H321 H 0.9639 0.3793 0.6626 0.0330 1.0000 Uiso R . .
C350 C 1.1861(2) 0.3520(3) 0.77190(19) 0.0463 0.853(7) Uani D P 1
C351 C 1.2209(5) 0.2837(18) 0.7926(6) 0.0545 0.147(7) Uani D P 2
C360 C 1.1191(3) 0.3342(3) 0.8199(2) 0.0496 0.853(7) Uani D P 1
C361 C 1.1521(10) 0.2917(16) 0.8363(6) 0.0481 0.147(7) Uani D P 2
H381 H 1.0569 0.0788 0.6869 0.0366 1.0000 Uiso R . .
H391 H 1.1011 0.1369 0.5801 0.0400 1.0000 Uiso R . .
H392 H 1.0040 0.0649 0.5406 0.0398 1.0000 Uiso R . .
H401 H 0.8978 0.1011 0.6890 0.0400 1.0000 Uiso R . .
H402 H 0.8621 0.0875 0.5908 0.0405 1.0000 Uiso R . .
H411 H 0.8412 0.2672 0.6696 0.0380 1.0000 Uiso R . .
H412 H 0.8118 0.2569 0.5719 0.0366 1.0000 Uiso R . .
H3501 H 1.2574 0.3447 0.8087 0.0560 0.853(7) Uiso R P 1
H3502 H 1.1740 0.4217 0.7472 0.0559 0.853(7) Uiso R P 1
H3511 H 1.2623 0.3471 0.8011 0.0702 0.147(7) Uiso R P 2
H3512 H 1.2650 0.2226 0.8131 0.0701 0.147(7) Uiso R P 2
H3601 H 1.0757 0.3956 0.8118 0.0601 0.853(7) Uiso R P 1
H3602 H 1.1578 0.3241 0.8787 0.0597 0.853(7) Uiso R P 1
H3611 H 1.1811 0.2541 0.8887 0.0599 0.147(7) Uiso R P 2
H3612 H 1.1408 0.3650 0.8468 0.0600 0.147(7) Uiso R P 2
S1 S 0.75785(4) 0.56533(4) 0.46056(3) 0.0287 1.0000 Uani . . .
O2 O 0.81143(12) 0.51706(13) 0.41482(10) 0.0378 1.0000 Uani . . .
O3 O 0.72113(14) 0.67047(13) 0.43331(11) 0.0453 1.0000 Uani . . .
N4 N 0.82556(14) 0.56125(15) 0.55880(11) 0.0326 1.0000 Uani . . .
C5 C 0.77846(16) 0.50502(17) 0.59943(13) 0.0298 1.0000 Uani . . .
O6 O 0.81463(13) 0.49293(14) 0.67573(10) 0.0395 1.0000 Uani . . .
C7 C 0.67914(16) 0.45657(16) 0.54188(13) 0.0285 1.0000 Uani . . .
C8 C 0.65733(16) 0.48266(17) 0.45997(13) 0.0284 1.0000 Uani . . .
C9 C 0.57088(17) 0.4473(2) 0.39487(15) 0.0373 1.0000 Uani . . .
C10 C 0.50445(19) 0.3835(2) 0.41523(17) 0.0436 1.0000 Uani . . .
C11 C 0.52476(19) 0.3572(2) 0.49691(18) 0.0428 1.0000 Uani . . .
C12 C 0.61265(18) 0.39283(18) 0.56155(16) 0.0365 1.0000 Uani . . .
H91 H 0.5574 0.4656 0.3399 0.0449 1.0000 Uiso R . .
H101 H 0.4452 0.3587 0.3725 0.0526 1.0000 Uiso R . .
H111 H 0.4780 0.3143 0.5088 0.0508 1.0000 Uiso R . .
H121 H 0.6270 0.3760 0.6167 0.0447 1.0000 Uiso R . .
O42 O 0.94936(13) 0.42068(15) 0.35540(12) 0.0486 1.0000 Uani . . .
H421 H 1.0138 0.4282 0.3840 0.0734 1.0000 Uiso R . .
H422 H 0.9164 0.4473 0.3826 0.0732 1.0000 Uiso R . .
H341 H 1.2007 0.2114 0.7214 0.0470 0.853(7) Uiso R P 1
H342 H 1.1576 0.2995 0.6550 0.0470 0.853(7) Uiso R P 1
H343 H 1.1845 0.2176 0.6819 0.0470 0.147(7) Uiso . P 2
H344 H 1.1538 0.3358 0.6767 0.0470 0.147(7) Uiso . P 2
H371 H 1.0505 0.1707 0.7977 0.0438 0.147(7) Uiso R P 2
H372 H 0.9966 0.2800 0.7810 0.0438 0.147(7) Uiso R P 2
H373 H 1.0831 0.1779 0.8082 0.0438 0.853(7) Uiso . P 1
H374 H 0.9865 0.2494 0.7794 0.0438 0.853(7) Uiso . P 1

loop_
_atom_site_aniso_label
_atom_site_aniso_U_11
_atom_site_aniso_U_22
_atom_site_aniso_U_33
_atom_site_aniso_U_23
_atom_site_aniso_U_13
_atom_site_aniso_U_12
O13 0.0227(7) 0.0298(8) 0.0245(7) -0.0040(6) 0.0077(6) -0.0005(6)
C14 0.0283(10) 0.0228(10) 0.0216(9) 0.0023(8) 0.0102(8) 0.0015(8)
O15 0.0310(8) 0.0354(8) 0.0349(8) -0.0059(7) 0.0157(7) 0.0022(6)
C16 0.0280(10) 0.0252(10) 0.0233(10) -0.0051(8) 0.0097(8) -0.0013(8)
O17 0.0429(9) 0.0297(8) 0.0330(8) -0.0100(6) 0.0202(7) -0.0073(7)
C18 0.0229(10) 0.0279(10) 0.0258(10) -0.0019(8) 0.0086(8) -0.0030(8)
C19 0.0335(11) 0.0284(11) 0.0299(11) 0.0003(9) 0.0129(9) 0.0001(9)
C20 0.0324(12) 0.0411(13) 0.0336(12) -0.0020(10) 0.0167(10) 0.0020(10)
C21 0.0301(11) 0.0445(13) 0.0291(11) 0.0061(10) 0.0118(9) -0.0029(10)
C22 0.0284(11) 0.0310(11) 0.0339(12) 0.0053(9) 0.0076(9) -0.0039(9)
C23 0.0245(10) 0.0300(11) 0.0334(11) -0.0012(9) 0.0104(9) 0.0000(8)
C24 0.0280(10) 0.0319(11) 0.0198(9) -0.0022(8) 0.0085(8) 0.0000(9)
C25 0.0300(11) 0.0421(13) 0.0314(11) -0.0022(10) 0.0077(9) -0.0057(10)
C26 0.0286(11) 0.0558(16) 0.0298(11) 0.0001(11) 0.0039(9) 0.0024(11)
C27 0.0374(13) 0.0473(14) 0.0292(11) 0.0076(10) 0.0067(10) 0.0092(11)
C28 0.0402(13) 0.0383(13) 0.0358(12) 0.0094(10) 0.0092(10) -0.0020(10)
C29 0.0269(11) 0.0388(12) 0.0285(11) 0.0028(9) 0.0063(9) -0.0028(9)
C30 0.0226(10) 0.0307(11) 0.0253(10) -0.0024(8) 0.0069(8) -0.0017(8)
C31 0.0307(11) 0.0230(10) 0.0302(11) 0.0015(8) 0.0090(9) -0.0030(8)
C32 0.0303(11) 0.0186(10) 0.0301(10) -0.0004(8) 0.0122(9) 0.0013(8)
N33 0.0283(9) 0.0252(9) 0.0246(8) 0.0008(7) 0.0090(7) -0.0008(7)
C34 0.0270(11) 0.0528(15) 0.0336(12) 0.0000(11) 0.0092(9) -0.0038(10)
C37 0.0440(13) 0.0402(13) 0.0241(10) 0.0024(9) 0.0133(9) -0.0045(10)
C38 0.0375(12) 0.0189(10) 0.0297(11) 0.0014(8) 0.0062(9) 0.0051(9)
C39 0.0320(11) 0.0322(12) 0.0295(11) -0.0038(9) 0.0076(9) 0.0085(9)
C40 0.0394(12) 0.0276(11) 0.0329(11) 0.0004(9) 0.0130(10) -0.0076(9)
C41 0.0295(11) 0.0322(12) 0.0348(11) -0.0032(9) 0.0141(9) -0.0005(9)
C350 0.0433(17) 0.048(2) 0.0421(16) -0.0084(14) 0.0113(14) -0.0189(15)
C351 0.043(6) 0.058(7) 0.045(6) 0.003(6) -0.001(5) -0.007(6)
C360 0.060(2) 0.053(2) 0.0354(16) -0.0132(15) 0.0190(15) -0.0195(17)
C361 0.051(6) 0.045(7) 0.034(6) 0.005(6) 0.002(5) -0.008(6)
S1 0.0304(3) 0.0282(3) 0.0303(3) 0.0035(2) 0.0151(2) 0.0030(2)
O2 0.0384(9) 0.0456(10) 0.0376(9) 0.0005(7) 0.0238(7) 0.0034(7)
O3 0.0548(11) 0.0298(9) 0.0521(10) 0.0131(8) 0.0221(9) 0.0110(8)
N4 0.0333(10) 0.0335(10) 0.0326(10) 0.0000(8) 0.0149(8) -0.0041(8)
C5 0.0320(11) 0.0283(11) 0.0317(12) -0.0007(9) 0.0154(9) 0.0047(9)
O6 0.0434(9) 0.0480(10) 0.0298(8) 0.0012(7) 0.0174(7) 0.0001(8)
C7 0.0302(11) 0.0252(10) 0.0344(11) 0.0004(9) 0.0176(9) 0.0053(8)
C8 0.0269(10) 0.0281(11) 0.0341(11) -0.0002(9) 0.0162(9) 0.0054(9)
C9 0.0330(12) 0.0412(13) 0.0359(12) -0.0041(10) 0.0118(10) 0.0048(10)
C10 0.0309(12) 0.0415(14) 0.0543(15) -0.0103(12) 0.0127(11) -0.0033(10)
C11 0.0356(13) 0.0335(13) 0.0666(17) -0.0014(12) 0.0280(12) -0.0016(10)
C12 0.0389(13) 0.0322(12) 0.0450(13) 0.0039(10) 0.0238(11) 0.0034(10)
O42 0.0396(9) 0.0569(11) 0.0534(11) -0.0210(9) 0.0226(8) -0.0036(8)

loop_
_atom_type_symbol
_atom_type_scat_dispersion_real
_atom_type_scat_dispersion_imag
_atom_type_scat_Cromer_Mann_a1
_atom_type_scat_Cromer_Mann_b1
_atom_type_scat_Cromer_Mann_a2
_atom_type_scat_Cromer_Mann_b2
_atom_type_scat_Cromer_Mann_a3
_atom_type_scat_Cromer_Mann_b3
_atom_type_scat_Cromer_Mann_a4
_atom_type_scat_Cromer_Mann_b4
_atom_type_scat_Cromer_Mann_c
_atom_type_scat_source
C 0.0181 0.0091 2.3100 20.8439 1.0200 10.2075 1.5886 0.5687 0.8650 51.6512 0.2156 'International Tables Vol C 4.2.6.8 and 6.1.1.4'
H 0.0000 0.0000 0.4930 10.5109 0.3229 26.1257 0.1402 3.1424 0.0408 57.7998 0.0030 'International Tables Vol C 4.2.6.8 and 6.1.1.4'
N 0.0311 0.0180 12.2126 0.0057 3.1322 9.8933 2.0125 28.9975 1.1663 0.5826 -11.5290 'International Tables Vol C 4.2.6.8 and 6.1.1.4'
O 0.0492 0.0322 3.0485 13.2771 2.2868 5.7011 1.5463 0.3239 0.8670 32.9089 0.2508 'International Tables Vol C 4.2.6.8 and 6.1.1.4'
S 0.3331 0.5567 6.9053 1.4679 5.2034 22.2151 1.4379 0.2536 1.5863 56.1720 0.8669 'International Tables Vol C 4.2.6.8 and 6.1.1.4'

loop_
_geom_angle_atom_site_label_1
_geom_angle_atom_site_label_2
_geom_angle_atom_site_label_3
_geom_angle
_geom_angle_publ_flag
C14 O13 C30 116.16(15) yes
O13 C14 O15 124.61(19) yes
O13 C14 C16 112.38(16) yes
O15 C14 C16 123.01(18) yes
C14 C16 O17 108.58(16) yes
C14 C16 C18 108.91(16) yes
O17 C16 C18 106.95(16) yes
C14 C16 C24 109.30(17) yes
O17 C16 C24 110.26(16) yes
C18 C16 C24 112.73(17) yes
C16 O17 H171 107.7 no
C16 C18 C19 121.44(19) yes
C16 C18 C23 119.68(18) yes
C19 C18 C23 118.8(2) yes
C18 C19 C20 120.8(2) yes
C18 C19 H191 118.7 no
C20 C19 H191 120.5 no
C19 C20 C21 120.1(2) yes
C19 C20 H201 120.3 no
C21 C20 H201 119.6 no
C20 C21 C22 119.9(2) yes
C20 C21 H211 119.9 no
C22 C21 H211 120.2 no
C21 C22 C23 120.1(2) yes
C21 C22 H221 120.2 no
C23 C22 H221 119.7 no
C18 C23 C22 120.3(2) yes
C18 C23 H231 119.0 no
C22 C23 H231 120.7 no
C16 C24 C25 118.47(19) yes
C16 C24 C29 122.86(18) yes
C25 C24 C29 118.5(2) yes
C24 C25 C26 120.7(2) yes
C24 C25 H251 118.9 no
C26 C25 H251 120.4 no
C25 C26 C27 119.9(2) yes
C25 C26 H261 120.3 no
C27 C26 H261 119.8 no
C26 C27 C28 120.0(2) yes
C26 C27 H271 120.9 no
C28 C27 H271 119.1 no
C27 C28 C29 120.3(2) yes
C27 C28 H281 119.7 no
C29 C28 H281 120.0 no
C28 C29 C24 120.6(2) yes
C28 C29 H291 120.1 no
C24 C29 H291 119.4 no
O13 C30 C31 107.53(16) yes
O13 C30 C39 109.11(17) yes
C31 C30 C39 113.03(17) yes
O13 C30 H301 107.2 no
C31 C30 H301 108.4 no
C39 C30 H301 111.3 no
C30 C31 C32 114.38(17) yes
C30 C31 H311 108.1 no
C32 C31 H311 110.2 no
C30 C31 H312 108.8 no
C32 C31 H312 107.6 no
H311 C31 H312 107.5 no
C31 C32 N33 109.45(16) yes
C31 C32 C41 112.33(17) yes
N33 C32 C41 101.89(16) yes
C31 C32 H321 111.7 no
N33 C32 H321 109.0 no
C41 C32 H321 111.9 no
C32 N33 C34 117.37(17) yes
C32 N33 C37 110.59(16) yes
C34 N33 C37 101.99(15) yes
C32 N33 C38 100.51(15) yes
C34 N33 C38 114.84(17) yes
C37 N33 C38 111.91(16) yes
N33 C34 C350 104.81(17) yes
N33 C34 H341 110.7 no
C350 C34 H341 110.6 no
N33 C34 H342 110.5 no
C350 C34 H342 110.6 no
H341 C34 H342 109.5 no
N33 C37 C360 104.79(17) yes
N33 C37 H373 110.8 no
C360 C37 H373 110.4 no
N33 C37 H374 110.7 no
C360 C37 H374 110.6 no
H373 C37 H374 109.5 no
N33 C38 C39 108.44(17) yes
N33 C38 C40 101.87(17) yes
C39 C38 C40 114.02(18) yes
N33 C38 H381 107.9 no
C39 C38 H381 109.7 no
C40 C38 H381 114.3 no
C30 C39 C38 114.84(17) yes
C30 C39 H391 108.5 no
C38 C39 H391 109.1 no
C30 C39 H392 108.4 no
C38 C39 H392 108.2 no
H391 C39 H392 107.6 no
C38 C40 C41 104.89(17) yes
C38 C40 H401 109.1 no
C41 C40 H401 110.6 no
C38 C40 H402 109.9 no
C41 C40 H402 111.2 no
H401 C40 H402 110.9 no
C40 C41 C32 105.55(17) yes
C40 C41 H411 110.2 no
C32 C41 H411 110.9 no
C40 C41 H412 111.1 no
C32 C41 H412 110.1 no
H411 C41 H412 109.0 no
C34 C350 C360 106.80(9) yes
C34 C350 H3501 110.8 no
C360 C350 H3501 109.8 no
C34 C350 H3502 109.4 no
C360 C350 H3502 110.1 no
H3501 C350 H3502 109.8 no
C34 C351 C361 106.73(10) yes
C34 C351 H3511 110.2 no
C361 C351 H3511 110.6 no
C34 C351 H3512 110.2 no
C361 C351 H3512 109.3 no
H3511 C351 H3512 109.8 no
C350 C360 C37 105.64(9) yes
C350 C360 H3601 107.7 no
C37 C360 H3601 108.6 no
C350 C360 H3602 113.3 no
C37 C360 H3602 112.6 no
H3601 C360 H3602 108.9 no
C37 C361 C351 105.57(10) yes
C37 C361 H3611 110.5 no
C351 C361 H3611 109.9 no
C37 C361 H3612 110.5 no
C351 C361 H3612 111.1 no
H3611 C361 H3612 109.3 no
O2 S1 O3 114.17(10) yes
O2 S1 N4 110.97(10) yes
O3 S1 N4 111.68(11) yes
O2 S1 C8 110.44(10) yes
O3 S1 C8 111.07(10) yes
N4 S1 C8 97.28(10) yes
S1 N4 C5 111.63(15) yes
N4 C5 O6 123.5(2) yes
N4 C5 C7 112.97(18) yes
O6 C5 C7 123.5(2) yes
C5 C7 C8 111.30(19) yes
C5 C7 C12 128.5(2) yes
C8 C7 C12 120.2(2) yes
S1 C8 C7 106.70(16) yes
S1 C8 C9 130.58(18) yes
C7 C8 C9 122.7(2) yes
C8 C9 C10 116.7(2) yes
C8 C9 H91 121.5 no
C10 C9 H91 121.8 no
C9 C10 C11 121.3(2) yes
C9 C10 H101 118.6 no
C11 C10 H101 120.1 no
C10 C11 C12 121.1(2) yes
C10 C11 H111 119.4 no
C12 C11 H111 119.5 no
C11 C12 C7 117.9(2) yes
C11 C12 H121 121.9 no
C7 C12 H121 120.1 no
H421 O42 H422 108.8 no

loop_
_geom_bond_atom_site_label_1
_geom_bond_atom_site_label_2
_geom_bond_distance
_geom_bond_publ_flag
O13 C14 1.336(2) yes
O13 C30 1.469(2) yes
C14 O15 1.204(2) yes
C14 C16 1.548(3) yes
C16 O17 1.414(2) yes
C16 C18 1.530(3) yes
C16 C24 1.532(3) yes
O17 H171 0.835 no
C18 C19 1.387(3) yes
C18 C23 1.395(3) yes
C19 C20 1.382(3) yes
C19 H191 0.931 no
C20 C21 1.385(3) yes
C20 H201 0.946 no
C21 C22 1.379(3) yes
C21 H211 0.941 no
C22 C23 1.391(3) yes
C22 H221 0.935 no
C23 H231 0.942 no
C24 C25 1.397(3) yes
C24 C29 1.386(3) yes
C25 C26 1.387(3) yes
C25 H251 0.951 no
C26 C27 1.383(4) yes
C26 H261 0.947 no
C27 C28 1.374(3) yes
C27 H271 0.955 no
C28 C29 1.392(3) yes
C28 H281 0.960 no
C29 H291 0.950 no
C30 C31 1.520(3) yes
C30 C39 1.528(3) yes
C30 H301 0.985 no
C31 C32 1.522(3) yes
C31 H311 0.977 no
C31 H312 0.984 no
C32 N33 1.533(3) yes
C32 C41 1.529(3) yes
C32 H321 0.996 no
N33 C34 1.506(3) yes
N33 C37 1.520(3) yes
N33 C38 1.519(3) yes
C34 C350 1.495(3) yes
C34 H341 0.950 no
C34 H342 0.950 no
C37 C360 1.498(3) yes
C37 H373 0.949 no
C37 H374 0.951 no
C38 C39 1.525(3) yes
C38 C40 1.529(3) yes
C38 H381 0.977 no
C39 H391 0.968 no
C39 H392 0.974 no
C40 C41 1.543(3) yes
C40 H401 0.970 no
C40 H402 0.968 no
C41 H411 0.990 no
C41 H412 0.973 no
C350 C360 1.515(3) yes
C350 H3501 0.966 no
C350 H3502 0.967 no
C351 C361 1.463(8) yes
C351 H3511 0.971 no
C351 H3512 0.969 no
C360 H3601 0.968 no
C360 H3602 0.964 no
C361 H3611 0.969 no
C361 H3612 0.972 no
S1 O2 1.4413(16) yes
S1 O3 1.4401(17) yes
S1 N4 1.6046(19) yes
S1 C8 1.767(2) yes
N4 C5 1.356(3) yes
C5 O6 1.236(3) yes
C5 C7 1.502(3) yes
C7 C8 1.382(3) yes
C7 C12 1.386(3) yes
C8 C9 1.378(3) yes
C9 C10 1.392(4) yes
C9 H91 0.934 no
C10 C11 1.383(4) yes
C10 H101 0.932 no
C11 C12 1.387(4) yes
C11 H111 0.943 no
C12 H121 0.930 no
O42 H421 0.857 no
O42 H422 0.859 no

loop_
_geom_hbond_atom_site_label_D
_geom_hbond_atom_site_label_H
_geom_hbond_atom_site_label_A
_geom_hbond_site_symmetry_A
_geom_hbond_angle_DHA
_geom_hbond_distance_DH
_geom_hbond_distance_HA
_geom_hbond_distance_DA
_geom_hbond_publ_flag
O17 H171 O6 4_554 153.86(7) 0.835 1.959 2.734(4) yes
C26 H261 O3 3_645 152.33(7) 0.947 2.573 3.441(4) yes
C29 H291 O42 . 145.42(7) 0.950 2.597 3.422(4) yes
C31 H311 O2 2_766 174.71(6) 0.977 2.570 3.544(4) yes
C38 H381 O15 2_756 121.63(6) 0.977 2.597 3.218(4) yes
O42 H421 N4 2_766 172.71(7) 0.857 2.102 2.954(4) yes
O42 H422 O2 . 164.40(7) 0.859 1.997 2.833(4) yes
C37 H371 O42 4_555 135.39(8) 0.950 2.362 3.110(4) yes

_cod_database_fobs_code 2300627
